data_7703131
loop_
_publ_author_name
'Chen, Jing-Huo'
'Wei, Donghui'
'Yang, Guang'
'Ma, Jian-Gong'
'Cheng, Peng'

_publ_section_title
;
 A systematic investigation of structural transformation in a copper
 pyrazolato system: a case study.
;
_journal_issue 4
_journal_name_full 'Dalton transactions (Cambridge, England : 2003)'
_journal_page_first 1116
_journal_page_last 1123
_journal_paper_doi 10.1039/c9dt04263f
_journal_volume 49
_journal_year 2020
_chemical_formula_moiety 'C60 H40 Cl4 Cu4 N8, 3.75(C H2 Cl2)'
_chemical_formula_sum 'C63.75 H47.5 Cl11.5 Cu4 N8'
_chemical_formula_weight 1587.43
_space_group_crystal_system triclinic
_space_group_IT_number 2
_space_group_name_Hall '-P 1'
_space_group_name_H-M_alt 'P -1'
_atom_sites_solution_hydrogens geom
_atom_sites_solution_primary iterative
_audit_creation_date 2019-10-29
_audit_creation_method
;
Olex2 1.2-beta
(compiled 2017.08.10 svn.r3458 for OlexSys, GUI svn.r5381)
;
_audit_update_record
;
2019-11-04 deposited with the CCDC.	2019-12-05 downloaded from the CCDC.
;
_cell_angle_alpha 77.698(3)
_cell_angle_beta 83.790(2)
_cell_angle_gamma 80.707(3)
_cell_formula_units_Z 2
_cell_length_a 10.0449(2)
_cell_length_b 15.1382(5)
_cell_length_c 23.2997(8)
_cell_measurement_reflns_used 10273
_cell_measurement_temperature 120(10)
_cell_measurement_theta_max 28.8230
_cell_measurement_theta_min 3.4700
_cell_volume 3406.19(18)
_computing_cell_refinement
;
CrysAlisPro, Agilent Technologies,
Version 1.171.36.32 (release 02-08-2013 CrysAlis171 .NET)
(compiled Aug  2 2013,16:46:58)
;
_computing_data_collection
;
CrysAlisPro, Agilent Technologies,
Version 1.171.36.32 (release 02-08-2013 CrysAlis171 .NET)
(compiled Aug  2 2013,16:46:58)
;
_computing_data_reduction
;
CrysAlisPro, Agilent Technologies,
Version 1.171.36.32 (release 02-08-2013 CrysAlis171 .NET)
(compiled Aug  2 2013,16:46:58)
;
_computing_structure_refinement 'XL (Sheldrick, 2018)'
_computing_structure_solution 'XS (Sheldrick, 2018)'
_diffrn_ambient_temperature 120(10)
_diffrn_detector_area_resol_mean 16.2116
_diffrn_measured_fraction_theta_full 0.991
_diffrn_measured_fraction_theta_max 0.991
_diffrn_measurement_details
;
#__ type_ start__ end____ width___ exp.time_
  1 omega  -54.00   45.00   1.0000   65.0000
omega____ theta____ kappa____ phi______ frames
    -       18.9396  -37.0000   90.0000 99

#__ type_ start__ end____ width___ exp.time_
  2 omega  -17.00   60.00   1.0000   65.0000
omega____ theta____ kappa____ phi______ frames
    -       18.9396  -99.0000    0.0000 77

#__ type_ start__ end____ width___ exp.time_
  3 omega  -54.00   33.00   1.0000   65.0000
omega____ theta____ kappa____ phi______ frames
    -       18.9396  -37.0000    0.0000 87

#__ type_ start__ end____ width___ exp.time_
  4 omega   -7.00   89.00   1.0000   65.0000
omega____ theta____ kappa____ phi______ frames
    -       18.9396   77.0000 -120.0000 96

#__ type_ start__ end____ width___ exp.time_
  5 omega   -6.00   33.00   1.0000   65.0000
omega____ theta____ kappa____ phi______ frames
    -       18.9396   77.0000  120.0000 39
;
_diffrn_measurement_device_type 'SuperNova, Single source at offset, Eos'
_diffrn_measurement_method '\w scans'
_diffrn_orient_matrix_UB_11 0.0683242000
_diffrn_orient_matrix_UB_12 0.0080331000
_diffrn_orient_matrix_UB_13 -0.0051257000
_diffrn_orient_matrix_UB_21 0.0142070000
_diffrn_orient_matrix_UB_22 -0.0340555000
_diffrn_orient_matrix_UB_23 -0.0173919000
_diffrn_orient_matrix_UB_31 -0.0167264000
_diffrn_orient_matrix_UB_32 0.0335134000
_diffrn_orient_matrix_UB_33 -0.0254515000
_diffrn_radiation_monochromator mirror
_diffrn_radiation_type MoK\a
_diffrn_radiation_wavelength 0.71073
_diffrn_reflns_av_R_equivalents 0.0242
_diffrn_reflns_av_unetI/netI 0.0392
_diffrn_reflns_Laue_measured_fraction_full 0.991
_diffrn_reflns_Laue_measured_fraction_max 0.991
_diffrn_reflns_limit_h_max 11
_diffrn_reflns_limit_h_min -11
_diffrn_reflns_limit_k_max 18
_diffrn_reflns_limit_k_min -18
_diffrn_reflns_limit_l_max 27
_diffrn_reflns_limit_l_min -27
_diffrn_reflns_number 22985
_diffrn_reflns_point_group_measured_fraction_full 0.991
_diffrn_reflns_point_group_measured_fraction_max 0.991
_diffrn_reflns_theta_full 25.027
_diffrn_reflns_theta_max 25.027
_diffrn_reflns_theta_min 3.129
_diffrn_source 'SuperNova (Mo) X-ray Source'
_exptl_absorpt_coefficient_mu 1.728
_exptl_absorpt_correction_T_max 1.00000
_exptl_absorpt_correction_T_min 0.86227
_exptl_absorpt_correction_type multi-scan
_exptl_absorpt_process_details
;
CrysAlisPro, Agilent Technologies,
Version 1.171.36.32 (release 02-08-2013 CrysAlis171 .NET)
(compiled Aug  2 2013,16:46:58)
Empirical absorption correction using spherical harmonics,
 implemented in SCALE3 ABSPACK scaling algorithm.
;
_exptl_crystal_colour 'clear light colourless'
_exptl_crystal_colour_lustre clear
_exptl_crystal_colour_modifier light
_exptl_crystal_colour_primary colourless
_exptl_crystal_density_diffrn 1.548
_exptl_crystal_description block
_exptl_crystal_F_000 1595
_exptl_crystal_size_max 0.28
_exptl_crystal_size_mid 0.25
_exptl_crystal_size_min 0.22
_refine_diff_density_max 1.650
_refine_diff_density_min -1.869
_refine_diff_density_rms 0.129
_refine_ls_extinction_method none
_refine_ls_goodness_of_fit_ref 1.083
_refine_ls_hydrogen_treatment constr
_refine_ls_matrix_type full
_refine_ls_number_parameters 805
_refine_ls_number_reflns 11906
_refine_ls_number_restraints 153
_refine_ls_restrained_S_all 1.138
_refine_ls_R_factor_all 0.0800
_refine_ls_R_factor_gt 0.0701
_refine_ls_shift/su_max 0.000
_refine_ls_shift/su_mean 0.000
_refine_ls_structure_factor_coef Fsqd
_refine_ls_weighting_details 'w=1/[\s^2^(Fo^2^)+(0.0713P)^2^+23.3705P] where P=(Fo^2^+2Fc^2^)/3'
_refine_ls_weighting_scheme calc
_refine_ls_wR_factor_gt 0.1731
_refine_ls_wR_factor_ref 0.1801
_reflns_Friedel_coverage 0.000
_reflns_number_gt 10208
_reflns_number_total 11906
_reflns_threshold_expression 'I > 2\s(I)'
_cod_data_source_file c9dt04263f2.cif
_cod_data_source_block (CuIpz)4
_cod_depositor_comments 'Adding full bibliography for 7703129--7703138.cif.'
_cod_original_cell_volume 3406.22(19)
_cod_original_formula_sum 'C63.75 H47.50 Cl11.50 Cu4 N8'
_cod_database_code 7703131
_shelx_shelxl_version_number 2018/3
_chemical_oxdiff_formula 'C H N O Cu Cl'
_shelx_space_group_comment
;
The symmetry employed for this shelxl refinement is uniquely defined
by the following loop, which should always be used as a source of
symmetry information in preference to the above space-group names.
They are only intended as comments.
;
_reflns_odcompleteness_completeness 99.81
_reflns_odcompleteness_iscentric 1
_reflns_odcompleteness_theta 26.32
_olex2_refinement_description
;
1. Fixed Uiso
 At 1.2 times of:
  All C(H) groups, All C(H,H) groups, All C(H,H,H,H) groups
2. Restrained distances
 Cl6B-C61
 1.75 with sigma of 0.005
 Cl6A-C61
 1.75 with sigma of 0.005
 Cl8B-C62
 1.75 with sigma of 0.005
 Cl8A-C62
 1.75 with sigma of 0.005
 Cl12-C65 = Cl6-C65
 1.72 with sigma of 0.01
 Cl8B-C62 \\sim Cl8A-C62
 with sigma of 0.02
 Cl6B-C61 \\sim Cl6A-C61
 with sigma of 0.02
3. Rigid bond restraints
 C64, Cl11
 with sigma for 1-2 distances of 0.01 and sigma for 1-3 distances of 0.01
4. Uiso/Uaniso restraints and constraints
Cl11 \\sim C64: within 2A with sigma of 0.04 and sigma for terminal atoms of
0.08
Uanis(C58) \\sim Ueq, Uanis(C59) \\sim Ueq, Uanis(C57) \\sim Ueq, Uanis(C56)
\\sim Ueq, Uanis(C60) \\sim Ueq: with sigma of 0.005 and sigma for terminal
atoms of 0.01
Uanis(C30) \\sim Ueq, Uanis(C29) \\sim Ueq, Uanis(C28) \\sim Ueq, Uanis(C27)
\\sim Ueq, Uanis(C26) \\sim Ueq, Uanis(C34) \\sim Ueq, Uanis(C33) \\sim Ueq,
Uanis(C35) \\sim Ueq, Uanis(C32) \\sim Ueq, Uanis(C53) \\sim Ueq, Uanis(C52)
\\sim Ueq, Uanis(C51) \\sim Ueq, Uanis(C50) \\sim Ueq: with sigma of 0.005 and
sigma for terminal atoms of 0.01
Uanis(C64) \\sim Ueq: with sigma of 0.005 and sigma for terminal atoms of 0.01
Uanis(Cl6A) \\sim Ueq, Uanis(Cl6B) \\sim Ueq: with sigma of 0.01 and sigma for
terminal atoms of 0.02
Uanis(Cl6B) \\sim Ueq, Uanis(Cl6A) \\sim Ueq: with sigma of 0.001 and sigma for
terminal atoms of 0.002
Uanis(Cl8B) \\sim Ueq: with sigma of 0.001 and sigma for terminal atoms of 0.002
Uanis(Cl12) \\sim Ueq: with sigma of 0.005 and sigma for terminal atoms of 0.01
Uanis(Cl8B) = Uanis(Cl8A)
Uanis(Cl6A) = Uanis(Cl6B)
Uanis(Cl12) = Uanis(Cl6)
Uanis(Cl12) = Uanis(C65)
5. Others
 Fixed Sof: Cl6B(0.75) H61C(0.75) H61D(0.75) H61A(0.25) H61B(0.25) H62C(0.75)
 H62D(0.75) H62A(0.25) H62B(0.25) Cl8B(0.75) Cl8A(0.25) Cl11(0.5) C64(0.25)
 H64A(0.25) H64B(0.25) Cl6A(0.25) Cl12(0.5) C65(0.5) H65C(0.25) H65D(0.25)
 H65A(0.25) H65B(0.25) Cl6(0.5)
6.a Secondary CH2 refined with riding coordinates:
 C61(H61C,H61D), C61(H61A,H61B), C63(H63A,H63B), C62(H62C,H62D), C62(H62A,
 H62B), C64(H64A,H64B), C65(H65C,H65D), C65(H65A,H65B)
6.b Aromatic/amide H refined with riding coordinates:
 C40(H40), C38(H38), C46(H46), C30(H30), C44(H44), C24(H24), C22(H22),
 C21(H21), C16(H16), C14(H14), C26(H26), C36(H36), C48(H48), C57(H57), C39(H39),
  C15(H15), C47(H47), C45(H45), C18(H18), C50(H50), C42(H42), C41(H41),
 C54(H54), C20(H20), C56(H56), C35(H35), C23(H23), C28(H28), C32(H32), C60(H60),
  C33(H33), C51(H51), C29(H29), C17(H17), C59(H59), C27(H27), C34(H34),
 C58(H58), C52(H52), C53(H53)
;
_olex2_submission_special_instructions 'No special instructions were received'

loop_
_space_group_symop_operation_xyz
'x, y, z'
'-x, -y, -z'

loop_
_atom_site_label
_atom_site_type_symbol
_atom_site_fract_x
_atom_site_fract_y
_atom_site_fract_z
_atom_site_U_iso_or_equiv
_atom_site_adp_type
_atom_site_occupancy
_atom_site_site_symmetry_order
_atom_site_calc_flag
_atom_site_refinement_flags_posn
_atom_site_refinement_flags_adp
_atom_site_refinement_flags_occupancy
_atom_site_disorder_assembly
_atom_site_disorder_group
Cu3 Cu 0.48748(7) 0.22447(5) 0.15891(3) 0.02050(17) Uani 1 1 d . . . . .
Cu2 Cu 0.42971(7) 0.39227(5) 0.21453(3) 0.02006(17) Uani 1 1 d . . . . .
Cu1 Cu 0.42616(7) 0.26550(5) 0.34458(3) 0.02098(17) Uani 1 1 d . . . . .
Cu4 Cu 0.48383(7) 0.09451(5) 0.28812(3) 0.02098(17) Uani 1 1 d . . . . .
Cl3 Cl 0.90560(15) 0.43698(10) 0.06167(7) 0.0291(3) Uani 1 1 d . . . . .
Cl1 Cl 0.91198(15) 0.06326(10) 0.43505(7) 0.0304(3) Uani 1 1 d . . . . .
Cl5 Cl 0.64028(17) 0.60625(12) 0.36911(8) 0.0392(4) Uani 1 1 d . . . . .
Cl2 Cl -0.02704(17) 0.53814(13) 0.34156(8) 0.0433(4) Uani 1 1 d . . . . .
Cl4 Cl 0.1723(2) -0.04416(13) 0.15014(8) 0.0457(5) Uani 1 1 d . . . . .
Cl7 Cl 0.88067(17) -0.11773(13) 0.12908(9) 0.0445(4) Uani 1 1 d . . . . .
Cl6B Cl 0.4364(3) 0.5142(2) 0.34383(15) 0.0611(8) Uani 0.75 1 d D U P A 2
Cl10 Cl 0.9208(4) 0.3287(2) 0.27486(13) 0.0937(10) Uani 1 1 d . . . . .
Cl9 Cl 0.9818(4) 0.1678(2) 0.22117(14) 0.0965(10) Uani 1 1 d . . . . .
N5 N 0.5814(5) 0.3845(3) 0.1622(2) 0.0212(10) Uani 1 1 d . . . . .
N4 N 0.2784(5) 0.4018(3) 0.2666(2) 0.0215(10) Uani 1 1 d . . . . .
N3 N 0.2764(5) 0.3502(3) 0.3227(2) 0.0210(10) Uani 1 1 d . . . . .
N6 N 0.6071(5) 0.3086(3) 0.1370(2) 0.0193(10) Uani 1 1 d . . . . .
N8 N 0.3685(5) 0.0828(3) 0.2345(2) 0.0220(10) Uani 1 1 d . . . . .
N1 N 0.6034(5) 0.1067(3) 0.3402(2) 0.0220(10) Uani 1 1 d . . . . .
N2 N 0.5789(5) 0.1823(3) 0.3651(2) 0.0229(10) Uani 1 1 d . . . . .
N7 N 0.3687(5) 0.1398(3) 0.1798(2) 0.0219(10) Uani 1 1 d . . . . .
C4 C 0.1773(6) 0.3892(4) 0.3563(3) 0.0235(12) Uani 1 1 d . . . . .
C49 C 0.2967(6) 0.1493(5) 0.0816(3) 0.0311(14) Uani 1 1 d . . . . .
C31 C 0.1609(6) 0.5446(4) 0.2120(3) 0.0284(14) Uani 1 1 d . . . . .
C43 C 0.7677(6) 0.2433(4) 0.0650(2) 0.0213(12) Uani 1 1 d . . . . .
C10 C 0.3068(6) 0.1038(4) 0.1439(3) 0.0227(12) Uani 1 1 d . . . . .
C6 C 0.1799(6) 0.4738(4) 0.2658(2) 0.0204(12) Uani 1 1 d . . . . .
C12 C 0.3057(6) 0.0115(4) 0.2321(3) 0.0243(12) Uani 1 1 d . . . . .
C37 C 0.6706(6) 0.5264(4) 0.1596(2) 0.0221(12) Uani 1 1 d . . . . .
C40 C 0.6547(7) 0.6912(4) 0.1976(3) 0.0323(14) Uani 1 1 d . . . . .
H40 H 0.6490 0.7468 0.2110 0.039 Uiso 1 1 calc R . . . .
C19 C 0.6729(6) 0.2527(4) 0.4341(2) 0.0219(12) Uani 1 1 d . . . . .
C13 C 0.7680(6) -0.0306(4) 0.3399(3) 0.0233(12) Uani 1 1 d . . . . .
C1 C 0.7195(6) 0.0562(4) 0.3592(3) 0.0220(12) Uani 1 1 d . . . . .
C25 C 0.1546(6) 0.3504(5) 0.4199(3) 0.0322(15) Uani 1 1 d . . . . .
C7 C 0.6777(6) 0.4386(4) 0.1413(3) 0.0214(12) Uani 1 1 d . . . . .
C9 C 0.7201(5) 0.3146(4) 0.0998(2) 0.0204(12) Uani 1 1 d . . . . .
C11 C 0.2659(6) 0.0230(4) 0.1753(3) 0.0252(13) Uani 1 1 d . . . . .
C38 C 0.7873(6) 0.5549(4) 0.1734(3) 0.0273(13) Uani 1 1 d . . . . .
H38 H 0.8725 0.5178 0.1701 0.033 Uiso 1 1 calc R . . . .
C8 C 0.7674(6) 0.3956(4) 0.1025(2) 0.0208(12) Uani 1 1 d . . . . .
C46 C 0.8561(7) 0.1047(4) 0.0021(3) 0.0273(13) Uani 1 1 d . . . . .
H46 H 0.8859 0.0572 -0.0192 0.033 Uiso 1 1 calc R . . . .
C3 C 0.6788(6) 0.1799(4) 0.4001(2) 0.0206(12) Uani 1 1 d . . . . .
C30 C 0.1516(7) 0.2576(5) 0.4390(3) 0.0412(17) Uani 1 1 d . U . . .
H30 H 0.1605 0.2194 0.4109 0.049 Uiso 1 1 calc R . . . .
C44 C 0.9053(6) 0.2095(4) 0.0582(3) 0.0236(12) Uani 1 1 d . . . . .
H44 H 0.9691 0.2338 0.0755 0.028 Uiso 1 1 calc R . . . .
C2 C 0.7689(6) 0.1011(4) 0.3970(2) 0.0212(12) Uani 1 1 d . . . . .
C24 C 0.7871(6) 0.2915(4) 0.4386(3) 0.0271(13) Uani 1 1 d . . . . .
H24 H 0.8718 0.2696 0.4205 0.032 Uiso 1 1 calc R . . . .
C55 C 0.2931(6) -0.0630(4) 0.2838(3) 0.0332(15) Uani 1 1 d . . . . .
C22 C 0.6570(7) 0.3956(4) 0.4938(3) 0.0316(14) Uani 1 1 d . . . . .
H22 H 0.6512 0.4447 0.5138 0.038 Uiso 1 1 calc R . . . .
C21 C 0.5410(7) 0.3582(5) 0.4897(3) 0.0336(15) Uani 1 1 d . . . . .
H21 H 0.4564 0.3816 0.5071 0.040 Uiso 1 1 calc R . . . .
C16 C 0.8509(7) -0.1924(4) 0.2980(3) 0.0313(14) Uani 1 1 d . . . . .
H16 H 0.8790 -0.2468 0.2831 0.038 Uiso 1 1 calc R . . . .
C14 C 0.6745(6) -0.0883(4) 0.3361(3) 0.0266(13) Uani 1 1 d . . . . .
H14 H 0.5818 -0.0730 0.3485 0.032 Uiso 1 1 calc R . . . .
C26 C 0.1442(7) 0.4062(6) 0.4607(3) 0.0409(17) Uani 1 1 d . U . . .
H26 H 0.1490 0.4696 0.4476 0.049 Uiso 1 1 calc R . . . .
C5 C 0.1140(6) 0.4678(4) 0.3217(3) 0.0263(13) Uani 1 1 d . . . . .
C36 C 0.1561(7) 0.5203(5) 0.1579(3) 0.0336(15) Uani 1 1 d . . . . .
H36 H 0.1616 0.4577 0.1559 0.040 Uiso 1 1 calc R . . . .
C48 C 0.6751(6) 0.2066(4) 0.0396(3) 0.0265(13) Uani 1 1 d . . . . .
H48 H 0.5813 0.2292 0.0436 0.032 Uiso 1 1 calc R . . . .
C57 C 0.3219(10) -0.2237(7) 0.3256(5) 0.067(3) Uani 1 1 d . U . . .
H57 H 0.3458 -0.2854 0.3212 0.081 Uiso 1 1 calc R . . . .
C39 C 0.7788(7) 0.6371(4) 0.1918(3) 0.0286(13) Uani 1 1 d . . . . .
H39 H 0.8584 0.6564 0.2005 0.034 Uiso 1 1 calc R . . . .
C15 C 0.7166(7) -0.1672(4) 0.3146(3) 0.0315(14) Uani 1 1 d . . . . .
H15 H 0.6519 -0.2047 0.3111 0.038 Uiso 1 1 calc R . . . .
C47 C 0.7202(7) 0.1370(4) 0.0085(3) 0.0310(14) Uani 1 1 d . . . . .
H47 H 0.6569 0.1117 -0.0084 0.037 Uiso 1 1 calc R . . . .
C45 C 0.9501(6) 0.1409(4) 0.0265(3) 0.0275(13) Uani 1 1 d . . . . .
H45 H 1.0439 0.1190 0.0215 0.033 Uiso 1 1 calc R . . . .
C18 C 0.9029(6) -0.0568(4) 0.3239(3) 0.0278(13) Uani 1 1 d . . . . .
H18 H 0.9680 -0.0193 0.3269 0.033 Uiso 1 1 calc R . . . .
C50 C 0.3386(8) 0.1007(6) 0.0368(3) 0.0440(17) Uani 1 1 d . U . . .
H50 H 0.3701 0.0371 0.0464 0.053 Uiso 1 1 calc R . . . .
C42 C 0.5474(6) 0.5820(4) 0.1647(3) 0.0273(13) Uani 1 1 d . . . . .
H42 H 0.4677 0.5640 0.1549 0.033 Uiso 1 1 calc R . . . .
C41 C 0.5390(7) 0.6636(4) 0.1838(3) 0.0347(15) Uani 1 1 d . . . . .
H41 H 0.4539 0.7007 0.1875 0.042 Uiso 1 1 calc R . . . .
C54 C 0.2513(7) 0.2425(5) 0.0664(3) 0.0402(17) Uani 1 1 d . . . . .
H54 H 0.2235 0.2769 0.0964 0.048 Uiso 1 1 calc R . . . .
C20 C 0.5492(6) 0.2872(4) 0.4604(3) 0.0292(14) Uani 1 1 d . . . . .
H20 H 0.4702 0.2615 0.4580 0.035 Uiso 1 1 calc R . . . .
C56 C 0.3289(7) -0.1540(5) 0.2774(4) 0.0455(18) Uani 1 1 d . U . . .
H56 H 0.3580 -0.1675 0.2396 0.055 Uiso 1 1 calc R . . . .
C35 C 0.1431(8) 0.5870(6) 0.1066(4) 0.051(2) Uani 1 1 d . U . . .
H35 H 0.1366 0.5702 0.0701 0.062 Uiso 1 1 calc R . . . .
C61 C 0.6150(5) 0.5153(5) 0.3394(3) 0.051(2) Uani 1 1 d D . . . .
H61C H 0.6604 0.4573 0.3618 0.062 Uiso 0.75 1 calc R . P A 2
H61D H 0.6525 0.5229 0.2978 0.062 Uiso 0.75 1 calc R . P A 2
H61A H 0.6693 0.5214 0.3010 0.062 Uiso 0.25 1 calc R . P A 1
H61B H 0.6593 0.4600 0.3650 0.062 Uiso 0.25 1 calc R . P A 1
C63 C 0.8581(8) 0.2457(5) 0.2487(3) 0.0461(18) Uani 1 1 d . . . . .
H63A H 0.7981 0.2762 0.2171 0.055 Uiso 1 1 calc R . . . .
H63B H 0.8024 0.2119 0.2810 0.055 Uiso 1 1 calc R . . . .
C23 C 0.7787(7) 0.3614(4) 0.4691(3) 0.0317(14) Uani 1 1 d . . . . .
H23 H 0.8579 0.3859 0.4728 0.038 Uiso 1 1 calc R . . . .
C28 C 0.1237(10) 0.2779(8) 0.5388(4) 0.066(2) Uani 1 1 d . U . . .
H28 H 0.1131 0.2533 0.5798 0.080 Uiso 1 1 calc R . . . .
C32 C 0.1569(7) 0.6359(5) 0.2135(4) 0.0403(17) Uani 1 1 d . U . . .
H32 H 0.1606 0.6537 0.2500 0.048 Uiso 1 1 calc R . . . .
C60 C 0.2517(7) -0.0428(6) 0.3391(3) 0.0445(18) Uani 1 1 d . U . . .
H60 H 0.2290 0.0188 0.3438 0.053 Uiso 1 1 calc R . . . .
C33 C 0.1474(8) 0.7018(6) 0.1616(4) 0.053(2) Uani 1 1 d . U . . .
H33 H 0.1462 0.7643 0.1627 0.063 Uiso 1 1 calc R . . . .
C51 C 0.3346(9) 0.1447(7) -0.0218(4) 0.059(2) Uani 1 1 d . U . . .
H51 H 0.3641 0.1111 -0.0520 0.071 Uiso 1 1 calc R . . . .
C29 C 0.1355(9) 0.2195(7) 0.4991(4) 0.061(2) Uani 1 1 d . U . . .
H29 H 0.1326 0.1559 0.5125 0.073 Uiso 1 1 calc R . . . .
C17 C 0.9439(7) -0.1374(4) 0.3034(3) 0.0321(14) Uani 1 1 d . . . . .
H17 H 1.0370 -0.1548 0.2930 0.039 Uiso 1 1 calc R . . . .
C59 C 0.2439(10) -0.1162(7) 0.3883(4) 0.067(2) Uani 1 1 d . U . . .
H59 H 0.2139 -0.1046 0.4265 0.080 Uiso 1 1 calc R . . . .
C27 C 0.1270(9) 0.3705(7) 0.5203(4) 0.057(2) Uani 1 1 d . U . . .
H27 H 0.1175 0.4091 0.5482 0.069 Uiso 1 1 calc R . . . .
C34 C 0.1399(9) 0.6766(6) 0.1092(4) 0.059(2) Uani 1 1 d . U . . .
H34 H 0.1324 0.7220 0.0742 0.070 Uiso 1 1 calc R . . . .
C58 C 0.2807(11) -0.2044(8) 0.3799(5) 0.080(3) Uani 1 1 d . U . . .
H58 H 0.2773 -0.2534 0.4129 0.096 Uiso 1 1 calc R . . . .
C62 C 0.8007(5) -0.0260(6) 0.1566(4) 0.059(2) Uani 1 1 d D . . . .
H62C H 0.8242 0.0311 0.1307 0.071 Uiso 0.75 1 calc R . P B 2
H62D H 0.8298 -0.0290 0.1963 0.071 Uiso 0.75 1 calc R . P B 2
H62A H 0.8349 0.0271 0.1300 0.071 Uiso 0.25 1 calc R . P C 1
H62B H 0.8410 -0.0319 0.1944 0.071 Uiso 0.25 1 calc R . P C 1
C52 C 0.2900(10) 0.2333(8) -0.0360(4) 0.067(2) Uani 1 1 d . U . . .
H52 H 0.2877 0.2619 -0.0764 0.080 Uiso 1 1 calc R . . . .
C53 C 0.2463(9) 0.2858(7) 0.0070(4) 0.060(2) Uani 1 1 d . U . . .
H53 H 0.2140 0.3491 -0.0038 0.072 Uiso 1 1 calc R . . . .
Cl8B Cl 0.6222(3) -0.0270(2) 0.16062(15) 0.0603(8) Uani 0.75 1 d D U P D 2
Cl8A Cl 0.6324(7) 0.0106(7) 0.1711(5) 0.0603(8) Uani 0.25 1 d D . P D 1
Cl11 Cl 0.3967(5) 0.4560(4) 0.0369(2) 0.0800(16) Uani 0.5 1 d . U P . .
C64 C 0.514(3) 0.431(2) -0.0195(13) 0.041(5) Uani 0.25 1 d . U P . .
H64A H 0.4704 0.4239 -0.0540 0.049 Uiso 0.25 1 calc R . P . .
H64B H 0.5790 0.3757 -0.0063 0.049 Uiso 0.25 1 calc R . P . .
Cl6A Cl 0.4634(8) 0.4886(7) 0.3263(5) 0.0611(8) Uani 0.25 1 d D U P A 1
Cl12 Cl 0.3810(9) 0.0103(6) 0.4584(4) 0.106(2) Uani 0.5 1 d D U P E 2
C65 C 0.5252(17) -0.0371(15) 0.4895(11) 0.106(2) Uani 0.5 1 d D . P . .
H65C H 0.5919 -0.0413 0.4553 0.128 Uiso 0.25 1 calc R . P E 2
H65D H 0.5099 -0.1007 0.5064 0.128 Uiso 0.25 1 calc R . P E 2
H65A H 0.4861 -0.0949 0.4986 0.128 Uiso 0.25 1 calc R . P E 1
H65B H 0.5802 -0.0373 0.4515 0.128 Uiso 0.25 1 calc R . P E 1
Cl6 Cl 0.3864(9) 0.0481(6) 0.4720(4) 0.106(2) Uani 0.5 1 d D . P E 1

loop_
_atom_site_aniso_label
_atom_site_aniso_U_11
_atom_site_aniso_U_22
_atom_site_aniso_U_33
_atom_site_aniso_U_23
_atom_site_aniso_U_13
_atom_site_aniso_U_12
Cu3 0.0175(3) 0.0209(4) 0.0246(4) -0.0059(3) 0.0012(3) -0.0072(3)
Cu2 0.0166(3) 0.0217(4) 0.0214(4) -0.0063(3) 0.0043(3) -0.0025(3)
Cu1 0.0169(3) 0.0217(4) 0.0231(4) -0.0045(3) -0.0029(3) 0.0020(3)
Cu4 0.0182(3) 0.0238(4) 0.0226(4) -0.0068(3) -0.0056(3) -0.0026(3)
Cl3 0.0230(7) 0.0329(8) 0.0333(8) -0.0096(6) 0.0104(6) -0.0137(6)
Cl1 0.0237(7) 0.0311(8) 0.0384(8) -0.0103(6) -0.0162(6) 0.0037(6)
Cl5 0.0341(9) 0.0373(9) 0.0505(10) -0.0189(8) -0.0036(7) -0.0045(7)
Cl2 0.0318(9) 0.0515(10) 0.0378(9) -0.0131(8) 0.0037(7) 0.0207(8)
Cl4 0.0528(11) 0.0444(10) 0.0504(10) -0.0097(8) -0.0182(8) -0.0283(9)
Cl7 0.0296(9) 0.0490(10) 0.0608(12) -0.0257(9) -0.0025(8) -0.0036(7)
Cl6B 0.0684(12) 0.0590(13) 0.0653(13) -0.0182(10) -0.0136(10) -0.0234(10)
Cl10 0.142(3) 0.0750(18) 0.0793(18) -0.0239(15) -0.0175(19) -0.0442(19)
Cl9 0.113(2) 0.0782(19) 0.0821(19) -0.0187(15) 0.0146(18) 0.0229(17)
N5 0.020(2) 0.020(2) 0.026(3) -0.009(2) 0.002(2) -0.0070(19)
N4 0.017(2) 0.022(2) 0.023(2) -0.002(2) 0.0017(19) 0.0000(19)
N3 0.016(2) 0.026(3) 0.018(2) -0.0009(19) 0.0002(18) 0.0012(19)
N6 0.016(2) 0.017(2) 0.025(2) -0.0082(19) 0.0046(19) -0.0034(18)
N8 0.018(2) 0.024(2) 0.024(2) -0.002(2) -0.0041(19) -0.0036(19)
N1 0.019(2) 0.020(2) 0.028(3) -0.007(2) -0.004(2) 0.0007(19)
N2 0.020(2) 0.023(2) 0.027(3) -0.008(2) -0.006(2) -0.002(2)
N7 0.020(2) 0.025(3) 0.021(2) -0.003(2) -0.0004(19) -0.007(2)
C4 0.019(3) 0.031(3) 0.021(3) -0.007(2) -0.001(2) -0.002(2)
C49 0.022(3) 0.049(4) 0.024(3) -0.004(3) -0.003(2) -0.017(3)
C31 0.017(3) 0.027(3) 0.034(3) 0.006(3) -0.001(2) 0.000(2)
C43 0.021(3) 0.022(3) 0.020(3) -0.004(2) 0.004(2) -0.005(2)
C10 0.019(3) 0.027(3) 0.025(3) -0.007(2) -0.005(2) -0.007(2)
C6 0.019(3) 0.022(3) 0.019(3) -0.004(2) -0.001(2) -0.002(2)
C12 0.020(3) 0.026(3) 0.026(3) 0.000(2) -0.005(2) -0.005(2)
C37 0.026(3) 0.020(3) 0.020(3) -0.004(2) 0.004(2) -0.008(2)
C40 0.046(4) 0.026(3) 0.030(3) -0.009(3) -0.002(3) -0.014(3)
C19 0.025(3) 0.020(3) 0.019(3) -0.002(2) -0.004(2) -0.001(2)
C13 0.026(3) 0.023(3) 0.021(3) -0.005(2) -0.007(2) 0.001(2)
C1 0.018(3) 0.023(3) 0.025(3) -0.005(2) -0.003(2) -0.001(2)
C25 0.017(3) 0.055(4) 0.020(3) 0.000(3) -0.003(2) -0.001(3)
C7 0.016(3) 0.023(3) 0.026(3) -0.006(2) 0.001(2) -0.004(2)
C9 0.015(3) 0.024(3) 0.021(3) -0.005(2) 0.003(2) -0.001(2)
C11 0.025(3) 0.022(3) 0.033(3) -0.010(3) -0.005(3) -0.009(2)
C38 0.025(3) 0.032(3) 0.026(3) -0.006(3) -0.002(2) -0.007(3)
C8 0.017(3) 0.027(3) 0.019(3) -0.004(2) 0.003(2) -0.009(2)
C46 0.037(4) 0.021(3) 0.024(3) -0.011(2) 0.005(3) -0.001(3)
C3 0.019(3) 0.023(3) 0.021(3) -0.006(2) -0.003(2) -0.004(2)
C30 0.032(3) 0.050(3) 0.035(3) 0.006(3) -0.003(3) -0.005(3)
C44 0.022(3) 0.025(3) 0.026(3) -0.007(2) -0.003(2) -0.005(2)
C2 0.018(3) 0.022(3) 0.023(3) -0.004(2) -0.006(2) -0.001(2)
C24 0.029(3) 0.027(3) 0.026(3) -0.008(3) -0.003(3) -0.002(3)
C55 0.019(3) 0.031(3) 0.046(4) 0.011(3) -0.014(3) -0.010(3)
C22 0.046(4) 0.023(3) 0.027(3) -0.009(3) -0.008(3) -0.001(3)
C21 0.034(4) 0.037(4) 0.029(3) -0.012(3) -0.004(3) 0.004(3)
C16 0.045(4) 0.022(3) 0.028(3) -0.009(3) -0.009(3) 0.004(3)
C14 0.024(3) 0.024(3) 0.033(3) -0.008(3) -0.009(3) -0.001(2)
C26 0.033(3) 0.060(4) 0.031(3) -0.016(3) -0.004(3) -0.001(3)
C5 0.021(3) 0.030(3) 0.028(3) -0.013(3) 0.003(2) 0.003(2)
C36 0.030(3) 0.042(4) 0.027(3) 0.002(3) -0.003(3) -0.010(3)
C48 0.023(3) 0.026(3) 0.031(3) -0.010(3) 0.004(2) -0.006(2)
C57 0.056(4) 0.052(4) 0.087(5) 0.009(3) -0.017(4) -0.008(3)
C39 0.031(3) 0.032(3) 0.027(3) -0.011(3) -0.004(3) -0.010(3)
C15 0.036(4) 0.023(3) 0.038(4) -0.007(3) -0.014(3) -0.003(3)
C47 0.034(4) 0.032(3) 0.032(3) -0.014(3) 0.003(3) -0.012(3)
C45 0.025(3) 0.026(3) 0.030(3) -0.009(3) 0.001(3) 0.003(2)
C18 0.028(3) 0.026(3) 0.030(3) -0.006(3) -0.004(3) -0.002(3)
C50 0.039(3) 0.060(4) 0.039(3) -0.015(3) -0.005(3) -0.014(3)
C42 0.025(3) 0.025(3) 0.035(3) -0.013(3) 0.005(3) -0.008(2)
C41 0.035(4) 0.025(3) 0.045(4) -0.013(3) 0.007(3) -0.004(3)
C54 0.035(4) 0.048(4) 0.035(4) 0.005(3) -0.006(3) -0.014(3)
C20 0.026(3) 0.027(3) 0.034(3) -0.007(3) -0.005(3) 0.000(3)
C56 0.034(3) 0.037(3) 0.063(4) 0.005(3) -0.012(3) -0.009(3)
C35 0.045(3) 0.060(4) 0.043(3) 0.004(3) -0.002(3) -0.011(3)
C61 0.089(7) 0.034(4) 0.035(4) -0.007(3) -0.012(4) -0.014(4)
C63 0.048(4) 0.047(4) 0.040(4) 0.002(3) -0.006(3) -0.012(4)
C23 0.039(4) 0.030(3) 0.032(3) -0.010(3) -0.011(3) -0.009(3)
C28 0.058(4) 0.090(5) 0.044(4) -0.002(3) -0.005(3) -0.005(4)
C32 0.031(3) 0.033(3) 0.053(3) -0.002(3) -0.002(3) -0.002(3)
C60 0.036(3) 0.055(4) 0.037(3) 0.009(3) -0.008(3) -0.012(3)
C33 0.044(3) 0.038(3) 0.068(4) 0.007(3) -0.002(3) -0.008(3)
C51 0.053(4) 0.088(5) 0.042(4) -0.021(3) -0.003(3) -0.015(3)
C29 0.052(4) 0.066(4) 0.054(4) 0.011(3) -0.003(3) -0.010(3)
C17 0.035(4) 0.026(3) 0.033(3) -0.007(3) -0.001(3) 0.003(3)
C59 0.058(4) 0.082(5) 0.057(4) 0.002(3) -0.009(3) -0.018(4)
C27 0.047(4) 0.084(4) 0.042(3) -0.019(3) -0.007(3) -0.001(3)
C34 0.048(4) 0.058(4) 0.057(4) 0.020(3) -0.008(3) -0.009(3)
C58 0.071(4) 0.078(5) 0.082(5) 0.016(4) -0.018(4) -0.016(4)
C62 0.082(6) 0.045(5) 0.039(4) -0.005(4) 0.006(4) 0.010(4)
C52 0.060(4) 0.088(5) 0.050(4) -0.001(3) -0.005(3) -0.020(4)
C53 0.054(4) 0.061(4) 0.060(4) 0.006(3) -0.009(3) -0.017(3)
Cl8B 0.0572(12) 0.0563(15) 0.0605(14) -0.0201(12) 0.0095(11) 0.0140(12)
Cl8A 0.0572(12) 0.0563(15) 0.0605(14) -0.0201(12) 0.0095(11) 0.0140(12)
Cl11 0.053(3) 0.098(4) 0.073(3) 0.022(3) -0.018(2) -0.006(3)
C64 0.040(7) 0.042(7) 0.038(7) 0.004(5) -0.020(4) -0.006(5)
Cl6A 0.0684(12) 0.0590(13) 0.0653(13) -0.0182(10) -0.0136(10) -0.0234(10)
Cl12 0.108(3) 0.121(4) 0.089(3) 0.000(3) 0.001(2) -0.049(3)
C65 0.108(3) 0.121(4) 0.089(3) 0.000(3) 0.001(2) -0.049(3)
Cl6 0.108(3) 0.121(4) 0.089(3) 0.000(3) 0.001(2) -0.049(3)

loop_
_atom_type_symbol
_atom_type_description
_atom_type_scat_dispersion_real
_atom_type_scat_dispersion_imag
_atom_type_scat_source
C C 0.0033 0.0016 'International Tables Vol C Tables 4.2.6.8 and 6.1.1.4'
H H 0.0000 0.0000 'International Tables Vol C Tables 4.2.6.8 and 6.1.1.4'
Cl Cl 0.1484 0.1585 'International Tables Vol C Tables 4.2.6.8 and 6.1.1.4'
Cu Cu 0.3201 1.2651 'International Tables Vol C Tables 4.2.6.8 and 6.1.1.4'
N N 0.0061 0.0033 'International Tables Vol C Tables 4.2.6.8 and 6.1.1.4'

loop_
_geom_angle_atom_site_label_1
_geom_angle_atom_site_label_2
_geom_angle_atom_site_label_3
_geom_angle
_geom_angle_site_symmetry_1
_geom_angle_site_symmetry_3
N7 Cu3 N6 179.1(2) . .
N4 Cu2 N5 179.2(2) . .
N3 Cu1 N2 178.6(2) . .
N8 Cu4 N1 178.4(2) . .
N6 N5 Cu2 116.6(3) . .
C7 N5 Cu2 134.3(4) . .
C7 N5 N6 109.1(4) . .
N3 N4 Cu2 121.3(3) . .
C6 N4 Cu2 127.1(4) . .
C6 N4 N3 107.9(4) . .
N4 N3 Cu1 118.7(3) . .
C4 N3 Cu1 129.7(4) . .
C4 N3 N4 109.0(5) . .
N5 N6 Cu3 116.9(3) . .
C9 N6 Cu3 134.5(4) . .
C9 N6 N5 108.6(4) . .
N7 N8 Cu4 119.5(4) . .
C12 N8 Cu4 129.8(4) . .
C12 N8 N7 108.2(5) . .
N2 N1 Cu4 118.2(4) . .
C1 N1 Cu4 133.3(4) . .
C1 N1 N2 108.5(5) . .
N1 N2 Cu1 117.3(4) . .
C3 N2 Cu1 133.5(4) . .
C3 N2 N1 109.2(5) . .
N8 N7 Cu3 120.6(4) . .
C10 N7 Cu3 127.7(4) . .
C10 N7 N8 108.5(5) . .
N3 C4 C25 121.0(5) . .
N3 C4 C5 108.3(5) . .
C5 C4 C25 130.6(5) . .
C50 C49 C10 120.5(7) . .
C54 C49 C10 120.6(6) . .
C54 C49 C50 118.8(6) . .
C36 C31 C6 120.5(6) . .
C32 C31 C6 120.6(6) . .
C32 C31 C36 118.8(6) . .
C44 C43 C9 120.8(5) . .
C48 C43 C9 120.2(5) . .
C48 C43 C44 119.0(5) . .
N7 C10 C49 120.1(5) . .
N7 C10 C11 108.5(5) . .
C11 C10 C49 131.3(6) . .
N4 C6 C31 120.8(5) . .
N4 C6 C5 108.5(5) . .
C5 C6 C31 130.7(5) . .
N8 C12 C11 108.2(5) . .
N8 C12 C55 120.9(5) . .
C11 C12 C55 130.9(6) . .
C38 C37 C7 120.8(5) . .
C42 C37 C7 120.5(5) . .
C42 C37 C38 118.7(5) . .
C39 C40 H40 120.2 . .
C41 C40 H40 120.2 . .
C41 C40 C39 119.7(6) . .
C24 C19 C3 121.7(5) . .
C24 C19 C20 118.3(6) . .
C20 C19 C3 119.9(5) . .
C14 C13 C1 119.3(5) . .
C18 C13 C1 122.3(6) . .
C18 C13 C14 118.4(6) . .
N1 C1 C13 119.7(5) . .
N1 C1 C2 107.7(5) . .
C2 C1 C13 132.6(5) . .
C30 C25 C4 120.2(6) . .
C30 C25 C26 119.8(6) . .
C26 C25 C4 119.8(7) . .
N5 C7 C37 120.1(5) . .
N5 C7 C8 107.4(5) . .
C8 C7 C37 132.5(5) . .
N6 C9 C43 119.9(5) . .
N6 C9 C8 107.4(5) . .
C8 C9 C43 132.7(5) . .
C10 C11 Cl4 126.1(5) . .
C10 C11 C12 106.7(5) . .
C12 C11 Cl4 127.0(5) . .
C37 C38 H38 119.9 . .
C39 C38 C37 120.2(6) . .
C39 C38 H38 119.9 . .
C7 C8 Cl3 126.6(5) . .
C7 C8 C9 107.4(5) . .
C9 C8 Cl3 125.9(4) . .
C47 C46 H46 119.7 . .
C47 C46 C45 120.6(6) . .
C45 C46 H46 119.7 . .
N2 C3 C19 119.8(5) . .
N2 C3 C2 107.4(5) . .
C2 C3 C19 132.8(5) . .
C25 C30 H30 119.6 . .
C25 C30 C29 120.8(8) . .
C29 C30 H30 119.6 . .
C43 C44 H44 119.6 . .
C45 C44 C43 120.9(6) . .
C45 C44 H44 119.6 . .
C1 C2 Cl1 126.3(4) . .
C3 C2 Cl1 126.5(5) . .
C3 C2 C1 107.2(5) . .
C19 C24 H24 119.6 . .
C23 C24 C19 120.8(6) . .
C23 C24 H24 119.6 . .
C56 C55 C12 119.6(7) . .
C60 C55 C12 120.0(6) . .
C60 C55 C56 120.3(7) . .
C21 C22 H22 120.0 . .
C23 C22 H22 120.0 . .
C23 C22 C21 120.0(6) . .
C22 C21 H21 120.0 . .
C20 C21 C22 120.0(6) . .
C20 C21 H21 120.0 . .
C15 C16 H16 120.6 . .
C15 C16 C17 118.8(6) . .
C17 C16 H16 120.6 . .
C13 C14 H14 119.9 . .
C15 C14 C13 120.2(6) . .
C15 C14 H14 119.9 . .
C25 C26 H26 119.7 . .
C27 C26 C25 120.5(8) . .
C27 C26 H26 119.7 . .
C4 C5 Cl2 127.3(5) . .
C4 C5 C6 106.3(5) . .
C6 C5 Cl2 126.2(5) . .
C31 C36 H36 119.7 . .
C35 C36 C31 120.5(7) . .
C35 C36 H36 119.7 . .
C43 C48 H48 120.0 . .
C47 C48 C43 119.9(6) . .
C47 C48 H48 120.0 . .
C56 C57 H57 120.0 . .
C58 C57 H57 120.0 . .
C58 C57 C56 120.0(10) . .
C40 C39 H39 119.8 . .
C38 C39 C40 120.4(6) . .
C38 C39 H39 119.8 . .
C16 C15 H15 119.4 . .
C14 C15 C16 121.2(6) . .
C14 C15 H15 119.4 . .
C46 C47 C48 120.3(6) . .
C46 C47 H47 119.8 . .
C48 C47 H47 119.8 . .
C46 C45 H45 120.4 . .
C44 C45 C46 119.3(6) . .
C44 C45 H45 120.4 . .
C13 C18 H18 119.7 . .
C13 C18 C17 120.6(6) . .
C17 C18 H18 119.7 . .
C49 C50 H50 119.9 . .
C51 C50 C49 120.3(8) . .
C51 C50 H50 119.9 . .
C37 C42 H42 119.6 . .
C41 C42 C37 120.8(6) . .
C41 C42 H42 119.6 . .
C40 C41 C42 120.1(6) . .
C40 C41 H41 119.9 . .
C42 C41 H41 119.9 . .
C49 C54 H54 119.9 . .
C49 C54 C53 120.2(8) . .
C53 C54 H54 119.9 . .
C19 C20 H20 119.7 . .
C21 C20 C19 120.5(6) . .
C21 C20 H20 119.7 . .
C55 C56 H56 120.0 . .
C57 C56 C55 120.0(9) . .
C57 C56 H56 120.0 . .
C36 C35 H35 120.2 . .
C34 C35 C36 119.6(8) . .
C34 C35 H35 120.2 . .
Cl5 C61 Cl6B 107.1(4) . .
Cl5 C61 H61C 110.3 . .
Cl5 C61 H61D 110.3 . .
Cl5 C61 H61A 105.6 . .
Cl5 C61 H61B 105.6 . .
Cl6B C61 H61C 110.3 . .
Cl6B C61 H61D 110.3 . .
H61C C61 H61D 108.6 . .
H61A C61 H61B 106.1 . .
Cl6A C61 Cl5 127.0(5) . .
Cl6A C61 H61A 105.6 . .
Cl6A C61 H61B 105.6 . .
Cl10 C63 Cl9 114.4(5) . .
Cl10 C63 H63A 108.7 . .
Cl10 C63 H63B 108.7 . .
Cl9 C63 H63A 108.7 . .
Cl9 C63 H63B 108.7 . .
H63A C63 H63B 107.6 . .
C24 C23 H23 119.8 . .
C22 C23 C24 120.3(6) . .
C22 C23 H23 119.8 . .
C29 C28 H28 119.0 . .
C27 C28 H28 119.0 . .
C27 C28 C29 122.0(8) . .
C31 C32 H32 120.0 . .
C31 C32 C33 120.0(8) . .
C33 C32 H32 120.0 . .
C55 C60 H60 120.7 . .
C55 C60 C59 118.6(8) . .
C59 C60 H60 120.7 . .
C32 C33 H33 119.9 . .
C34 C33 C32 120.2(8) . .
C34 C33 H33 119.9 . .
C50 C51 H51 119.7 . .
C52 C51 C50 120.6(9) . .
C52 C51 H51 119.7 . .
C30 C29 H29 121.1 . .
C28 C29 C30 117.7(9) . .
C28 C29 H29 121.1 . .
C16 C17 C18 120.8(6) . .
C16 C17 H17 119.6 . .
C18 C17 H17 119.6 . .
C60 C59 H59 120.5 . .
C58 C59 C60 118.9(10) . .
C58 C59 H59 120.5 . .
C26 C27 H27 120.5 . .
C28 C27 C26 119.1(9) . .
C28 C27 H27 120.5 . .
C35 C34 H34 119.6 . .
C33 C34 C35 120.8(8) . .
C33 C34 H34 119.6 . .
C57 C58 C59 122.1(10) . .
C57 C58 H58 118.9 . .
C59 C58 H58 118.9 . .
Cl7 C62 H62C 110.0 . .
Cl7 C62 H62D 110.0 . .
Cl7 C62 H62A 104.4 . .
Cl7 C62 H62B 104.4 . .
Cl7 C62 Cl8B 108.7(4) . .
Cl7 C62 Cl8A 131.3(6) . .
H62C C62 H62D 108.3 . .
H62A C62 H62B 105.6 . .
Cl8B C62 H62C 110.0 . .
Cl8B C62 H62D 110.0 . .
Cl8A C62 H62A 104.4 . .
Cl8A C62 H62B 104.4 . .
C51 C52 H52 119.1 . .
C51 C52 C53 121.7(9) . .
C53 C52 H52 119.1 . .
C54 C53 H53 120.8 . .
C52 C53 C54 118.3(9) . .
C52 C53 H53 120.8 . .
C64 Cl11 C64 80.2(15) . 2_665
Cl11 C64 Cl11 99.8(15) . 2_665
Cl11 C64 H64A 111.8 2_665 .
Cl11 C64 H64A 111.8 . .
Cl11 C64 H64B 111.8 2_665 .
Cl11 C64 H64B 111.8 . .
H64A C64 H64B 109.5 . .
C65 Cl12 C65 45.2(14) . 2_656
Cl12 C65 Cl12 134.8(14) . 2_656
Cl12 C65 H65C 103.5 . .
Cl12 C65 H65C 103.5 2_656 .
Cl12 C65 H65D 103.5 . .
Cl12 C65 H65D 103.5 2_656 .
H65C C65 H65D 105.3 . .
H65A C65 H65B 105.6 . .
Cl6 C65 H65A 104.4 2_656 .
Cl6 C65 H65A 104.4 . .
Cl6 C65 H65B 104.4 2_656 .
Cl6 C65 H65B 104.4 . .
Cl6 C65 Cl6 131(2) 2_656 .
C65 Cl6 C65 49(2) 2_656 .

loop_
_geom_bond_atom_site_label_1
_geom_bond_atom_site_label_2
_geom_bond_distance
_geom_bond_site_symmetry_2
Cu3 N6 1.846(4) .
Cu3 N7 1.845(5) .
Cu2 N5 1.850(5) .
Cu2 N4 1.846(5) .
Cu1 N3 1.852(5) .
Cu1 N2 1.857(5) .
Cu4 N8 1.846(5) .
Cu4 N1 1.853(5) .
Cl3 C8 1.722(5) .
Cl1 C2 1.723(6) .
Cl5 C61 1.731(7) .
Cl2 C5 1.714(6) .
Cl4 C11 1.716(6) .
Cl7 C62 1.700(8) .
Cl6B C61 1.789(4) .
Cl10 C63 1.736(8) .
Cl9 C63 1.738(9) .
N5 N6 1.377(6) .
N5 C7 1.352(7) .
N4 N3 1.372(6) .
N4 C6 1.348(7) .
N3 C4 1.338(7) .
N6 C9 1.355(7) .
N8 N7 1.378(7) .
N8 C12 1.349(8) .
N1 N2 1.366(7) .
N1 C1 1.349(7) .
N2 C3 1.351(7) .
N7 C10 1.343(7) .
C4 C25 1.481(8) .
C4 C5 1.387(9) .
C49 C10 1.475(8) .
C49 C50 1.393(10) .
C49 C54 1.392(10) .
C31 C6 1.473(8) .
C31 C36 1.394(10) .
C31 C32 1.384(10) .
C43 C9 1.475(8) .
C43 C44 1.398(8) .
C43 C48 1.396(8) .
C10 C11 1.383(8) .
C6 C5 1.388(8) .
C12 C11 1.391(9) .
C12 C55 1.474(8) .
C37 C7 1.469(8) .
C37 C38 1.403(8) .
C37 C42 1.389(9) .
C40 H40 0.9500 .
C40 C39 1.387(9) .
C40 C41 1.386(10) .
C19 C3 1.479(8) .
C19 C24 1.394(9) .
C19 C20 1.398(8) .
C13 C1 1.472(8) .
C13 C14 1.404(8) .
C13 C18 1.382(9) .
C1 C2 1.394(8) .
C25 C30 1.384(10) .
C25 C26 1.388(10) .
C7 C8 1.394(8) .
C9 C8 1.400(8) .
C38 H38 0.9500 .
C38 C39 1.386(9) .
C46 H46 0.9500 .
C46 C47 1.377(9) .
C46 C45 1.390(9) .
C3 C2 1.387(8) .
C30 H30 0.9500 .
C30 C29 1.400(11) .
C44 H44 0.9500 .
C44 C45 1.390(8) .
C24 H24 0.9500 .
C24 C23 1.381(9) .
C55 C56 1.403(10) .
C55 C60 1.391(11) .
C22 H22 0.9500 .
C22 C21 1.395(10) .
C22 C23 1.365(10) .
C21 H21 0.9500 .
C21 C20 1.378(9) .
C16 H16 0.9500 .
C16 C15 1.379(10) .
C16 C17 1.380(10) .
C14 H14 0.9500 .
C14 C15 1.379(9) .
C26 H26 0.9500 .
C26 C27 1.381(11) .
C36 H36 0.9500 .
C36 C35 1.392(10) .
C48 H48 0.9500 .
C48 C47 1.395(9) .
C57 H57 0.9500 .
C57 C56 1.372(12) .
C57 C58 1.363(16) .
C39 H39 0.9500 .
C15 H15 0.9500 .
C47 H47 0.9500 .
C45 H45 0.9500 .
C18 H18 0.9500 .
C18 C17 1.389(9) .
C50 H50 0.9500 .
C50 C51 1.387(12) .
C42 H42 0.9500 .
C42 C41 1.387(9) .
C41 H41 0.9500 .
C54 H54 0.9500 .
C54 C53 1.402(11) .
C20 H20 0.9500 .
C56 H56 0.9500 .
C35 H35 0.9500 .
C35 C34 1.366(13) .
C61 H61C 0.9900 .
C61 H61D 0.9900 .
C61 H61A 0.9900 .
C61 H61B 0.9900 .
C61 Cl6A 1.711(5) .
C63 H63A 0.9900 .
C63 H63B 0.9900 .
C23 H23 0.9500 .
C28 H28 0.9500 .
C28 C29 1.393(14) .
C28 C27 1.380(14) .
C32 H32 0.9500 .
C32 C33 1.395(11) .
C60 H60 0.9500 .
C60 C59 1.423(12) .
C33 H33 0.9500 .
C33 C34 1.367(13) .
C51 H51 0.9500 .
C51 C52 1.326(14) .
C29 H29 0.9500 .
C17 H17 0.9500 .
C59 H59 0.9500 .
C59 C58 1.377(15) .
C27 H27 0.9500 .
C34 H34 0.9500 .
C58 H58 0.9500 .
C62 H62C 0.9900 .
C62 H62D 0.9900 .
C62 H62A 0.9900 .
C62 H62B 0.9900 .
C62 Cl8B 1.788(4) .
C62 Cl8A 1.713(5) .
C52 H52 0.9500 .
C52 C53 1.398(14) .
C53 H53 0.9500 .
Cl11 C64 1.73(3) .
Cl11 C64 2.00(3) 2_665
C64 Cl11 2.00(3) 2_665
C64 H64A 0.9900 .
C64 H64B 0.9900 .
Cl12 C65 1.76(3) 2_656
Cl12 C65 1.675(9) .
C65 Cl12 1.76(3) 2_656
C65 H65C 0.9900 .
C65 H65D 0.9900 .
C65 H65A 0.9900 .
C65 H65B 0.9900 .
C65 Cl6 1.297(17) 2_656
C65 Cl6 1.758(9) .
Cl6 C65 1.297(17) 2_656

loop_
_geom_torsion_atom_site_label_1
_geom_torsion_atom_site_label_2
_geom_torsion_atom_site_label_3
_geom_torsion_atom_site_label_4
_geom_torsion
_geom_torsion_site_symmetry_1
_geom_torsion_site_symmetry_4
Cu3 N6 C9 C43 2.0(9) . .
Cu3 N6 C9 C8 -179.5(4) . .
Cu3 N7 C10 C49 -18.4(8) . .
Cu3 N7 C10 C11 159.6(4) . .
Cu2 N5 N6 Cu3 -0.4(5) . .
Cu2 N5 N6 C9 179.4(4) . .
Cu2 N5 C7 C37 -1.8(9) . .
Cu2 N5 C7 C8 180.0(4) . .
Cu2 N4 N3 Cu1 -3.2(6) . .
Cu2 N4 N3 C4 160.3(4) . .
Cu2 N4 C6 C31 18.7(8) . .
Cu2 N4 C6 C5 -158.7(4) . .
Cu1 N3 C4 C25 -16.5(9) . .
Cu1 N3 C4 C5 160.7(4) . .
Cu1 N2 C3 C19 3.9(8) . .
Cu1 N2 C3 C2 -178.2(4) . .
Cu4 N8 N7 Cu3 2.3(6) . .
Cu4 N8 N7 C10 163.5(4) . .
Cu4 N8 C12 C11 -161.2(4) . .
Cu4 N8 C12 C55 16.8(9) . .
Cu4 N1 N2 Cu1 0.6(5) . .
Cu4 N1 N2 C3 -178.2(4) . .
Cu4 N1 C1 C13 -3.8(8) . .
Cu4 N1 C1 C2 177.6(4) . .
N5 N6 C9 C43 -177.7(5) . .
N5 N6 C9 C8 0.8(6) . .
N5 C7 C8 Cl3 177.7(4) . .
N5 C7 C8 C9 1.2(7) . .
N4 N3 C4 C25 -177.5(5) . .
N4 N3 C4 C5 -0.3(7) . .
N4 C6 C5 Cl2 -174.4(5) . .
N4 C6 C5 C4 0.2(7) . .
N3 N4 C6 C31 177.0(5) . .
N3 N4 C6 C5 -0.4(6) . .
N3 C4 C25 C30 -46.9(9) . .
N3 C4 C25 C26 129.4(7) . .
N3 C4 C5 Cl2 174.6(5) . .
N3 C4 C5 C6 0.1(7) . .
N6 N5 C7 C37 177.5(5) . .
N6 N5 C7 C8 -0.7(6) . .
N6 C9 C8 Cl3 -177.8(4) . .
N6 C9 C8 C7 -1.3(7) . .
N8 N7 C10 C49 -177.9(5) . .
N8 N7 C10 C11 0.0(6) . .
N8 C12 C11 Cl4 -175.3(5) . .
N8 C12 C11 C10 -0.2(7) . .
N8 C12 C55 C56 -131.0(7) . .
N8 C12 C55 C60 46.1(9) . .
N1 N2 C3 C19 -177.6(5) . .
N1 N2 C3 C2 0.3(6) . .
N1 C1 C2 Cl1 177.8(4) . .
N1 C1 C2 C3 0.1(6) . .
N2 N1 C1 C13 178.8(5) . .
N2 N1 C1 C2 0.1(6) . .
N2 C3 C2 Cl1 -177.9(4) . .
N2 C3 C2 C1 -0.2(6) . .
N7 N8 C12 C11 0.2(6) . .
N7 N8 C12 C55 178.2(5) . .
N7 C10 C11 Cl4 175.3(5) . .
N7 C10 C11 C12 0.1(7) . .
C4 C25 C30 C29 177.5(7) . .
C4 C25 C26 C27 -178.2(6) . .
C49 C10 C11 Cl4 -7.1(10) . .
C49 C10 C11 C12 177.7(6) . .
C49 C50 C51 C52 -0.5(13) . .
C49 C54 C53 C52 -1.0(12) . .
C31 C6 C5 Cl2 8.5(10) . .
C31 C6 C5 C4 -176.9(6) . .
C31 C36 C35 C34 2.3(11) . .
C31 C32 C33 C34 1.0(11) . .
C43 C9 C8 Cl3 0.5(10) . .
C43 C9 C8 C7 177.0(6) . .
C43 C44 C45 C46 -1.0(9) . .
C43 C48 C47 C46 -0.7(9) . .
C10 C49 C50 C51 -177.1(7) . .
C10 C49 C54 C53 177.9(6) . .
C6 N4 N3 Cu1 -163.0(4) . .
C6 N4 N3 C4 0.5(6) . .
C6 C31 C36 C35 -177.6(6) . .
C6 C31 C32 C33 176.0(6) . .
C12 N8 N7 Cu3 -161.4(4) . .
C12 N8 N7 C10 -0.1(6) . .
C12 C55 C56 C57 177.8(7) . .
C12 C55 C60 C59 -178.4(7) . .
C37 C7 C8 Cl3 -0.2(10) . .
C37 C7 C8 C9 -176.7(6) . .
C37 C38 C39 C40 0.9(9) . .
C37 C42 C41 C40 0.7(10) . .
C19 C3 C2 Cl1 -0.4(10) . .
C19 C3 C2 C1 177.3(6) . .
C19 C24 C23 C22 -2.0(10) . .
C13 C1 C2 Cl1 -0.6(10) . .
C13 C1 C2 C3 -178.3(6) . .
C13 C14 C15 C16 1.9(10) . .
C13 C18 C17 C16 0.8(10) . .
C1 N1 N2 Cu1 178.5(4) . .
C1 N1 N2 C3 -0.3(6) . .
C1 C13 C14 C15 175.9(6) . .
C1 C13 C18 C17 -177.2(6) . .
C25 C4 C5 Cl2 -8.6(11) . .
C25 C4 C5 C6 176.9(6) . .
C25 C30 C29 C28 -0.5(12) . .
C25 C26 C27 C28 1.7(12) . .
C7 N5 N6 Cu3 -179.8(4) . .
C7 N5 N6 C9 -0.1(6) . .
C7 C37 C38 C39 -178.6(5) . .
C7 C37 C42 C41 177.8(6) . .
C9 C43 C44 C45 178.6(5) . .
C9 C43 C48 C47 -177.8(5) . .
C11 C12 C55 C56 46.5(10) . .
C11 C12 C55 C60 -136.4(7) . .
C38 C37 C7 N5 138.2(6) . .
C38 C37 C7 C8 -44.2(10) . .
C38 C37 C42 C41 -0.9(9) . .
C3 C19 C24 C23 177.9(6) . .
C3 C19 C20 C21 -176.7(6) . .
C30 C25 C26 C27 -1.8(10) . .
C44 C43 C9 N6 -137.8(6) . .
C44 C43 C9 C8 44.1(9) . .
C44 C43 C48 C47 0.5(9) . .
C24 C19 C3 N2 -137.5(6) . .
C24 C19 C3 C2 45.2(9) . .
C24 C19 C20 C21 0.3(9) . .
C55 C12 C11 Cl4 7.0(10) . .
C55 C12 C11 C10 -177.9(6) . .
C55 C60 C59 C58 1.6(13) . .
C22 C21 C20 C19 -0.6(10) . .
C21 C22 C23 C24 1.7(10) . .
C14 C13 C1 N1 -40.2(8) . .
C14 C13 C1 C2 138.1(7) . .
C14 C13 C18 C17 1.3(9) . .
C26 C25 C30 C29 1.2(10) . .
C5 C4 C25 C30 136.6(7) . .
C5 C4 C25 C26 -47.1(10) . .
C36 C31 C6 N4 48.4(8) . .
C36 C31 C6 C5 -134.8(7) . .
C36 C31 C32 C33 0.3(10) . .
C36 C35 C34 C33 -0.9(13) . .
C48 C43 C9 N6 40.4(8) . .
C48 C43 C9 C8 -137.7(7) . .
C48 C43 C44 C45 0.4(9) . .
C39 C40 C41 C42 0.4(10) . .
C15 C16 C17 C18 -1.5(10) . .
C47 C46 C45 C44 0.8(9) . .
C45 C46 C47 C48 0.0(9) . .
C18 C13 C1 N1 138.3(6) . .
C18 C13 C1 C2 -43.5(10) . .
C18 C13 C14 C15 -2.6(9) . .
C50 C49 C10 N7 128.0(7) . .
C50 C49 C10 C11 -49.4(10) . .
C50 C49 C54 C53 0.9(10) . .
C50 C51 C52 C53 0.3(15) . .
C42 C37 C7 N5 -40.6(8) . .
C42 C37 C7 C8 137.1(7) . .
C42 C37 C38 C39 0.1(9) . .
C41 C40 C39 C38 -1.2(10) . .
C54 C49 C10 N7 -48.9(8) . .
C54 C49 C10 C11 133.7(7) . .
C54 C49 C50 C51 -0.1(10) . .
C20 C19 C3 N2 39.4(8) . .
C20 C19 C3 C2 -137.9(7) . .
C20 C19 C24 C23 1.0(9) . .
C56 C55 C60 C59 -1.3(10) . .
C56 C57 C58 C59 0.6(16) . .
C23 C22 C21 C20 -0.4(10) . .
C32 C31 C6 N4 -127.1(6) . .
C32 C31 C6 C5 49.7(9) . .
C32 C31 C36 C35 -2.0(10) . .
C32 C33 C34 C35 -0.8(13) . .
C60 C55 C56 C57 0.6(11) . .
C60 C59 C58 C57 -1.2(16) . .
C51 C52 C53 C54 0.4(14) . .
C29 C28 C27 C26 -0.9(14) . .
C17 C16 C15 C14 0.2(10) . .
C27 C28 C29 C30 0.3(14) . .
C58 C57 C56 C55 -0.3(13) . .
C64 Cl11 C64 Cl11 0.001(2) 2_665 2_665
C65 Cl12 C65 Cl12 -0.002(4) 2_656 2_656
Cl6 C65 Cl6 C65 0.001(6) 2_656 2_656
